data_7036897
loop_
_publ_author_name
'Xue, Mingqiang'
'Zheng, Yu'
'Hong, Yubiao'
'Yao, Yingming'
'Xu, Fan'
'Zhang, Yong'
'Shen, Qi'

_publ_section_title
;
 Catalytic addition of amines to carbodiimides by
 bis(\b-diketiminate)lanthanide(ii) complexes and mechanistic studies.
;
_journal_issue 46
_journal_name_full 'Dalton transactions (Cambridge, England : 2003)'
_journal_page_first 20075
_journal_page_last 20086
_journal_paper_doi 10.1039/c5dt03674g
_journal_volume 44
_journal_year 2015
_chemical_formula_sum 'C50 H73 Eu N5 O2'
_chemical_formula_weight 928.09
_chemical_name_systematic
; 
 ? 
;
_space_group_IT_number 2
_symmetry_cell_setting triclinic
_symmetry_space_group_name_Hall '-P 1'
_symmetry_space_group_name_H-M 'P -1'
_atom_sites_solution_hydrogens geom
_atom_sites_solution_primary direct
_atom_sites_solution_secondary difmap
_audit_creation_method SHELXL-97
_audit_update_record
;
2015-06-28 deposited with the CCDC.
2015-10-16 downloaded from the CCDC.
;
_cell_angle_alpha 95.366(3)
_cell_angle_beta 108.726(3)
_cell_angle_gamma 91.235(3)
_cell_formula_units_Z 2
_cell_length_a 11.3940(4)
_cell_length_b 12.9577(5)
_cell_length_c 17.4485(4)
_cell_measurement_reflns_used 26759
_cell_measurement_temperature 223(2)
_cell_measurement_theta_max 30.259
_cell_measurement_theta_min 2.896
_cell_volume 2425.40(15)
_computing_cell_refinement CrystalClear
_computing_data_collection CrystalClear
_computing_data_reduction CrystalStructure
_computing_structure_refinement 'SHELXL-97 (Sheldrick, 1997)'
_computing_structure_solution 'SHELXS-97 (Sheldrick, 1990)'
_diffrn_ambient_temperature 223(2)
_diffrn_measured_fraction_theta_full 0.998
_diffrn_measured_fraction_theta_max 0.998
_diffrn_measurement_device_type 'Rigaku Saturn'
_diffrn_measurement_method \w
_diffrn_radiation_monochromator graphite
_diffrn_radiation_source 'fine-focus sealed tube'
_diffrn_radiation_type MoK\a
_diffrn_radiation_wavelength 0.71073
_diffrn_reflns_av_R_equivalents 0.0224
_diffrn_reflns_av_sigmaI/netI 0.0271
_diffrn_reflns_limit_h_max 12
_diffrn_reflns_limit_h_min -13
_diffrn_reflns_limit_k_max 15
_diffrn_reflns_limit_k_min -14
_diffrn_reflns_limit_l_max 20
_diffrn_reflns_limit_l_min -20
_diffrn_reflns_number 21048
_diffrn_reflns_theta_full 25.05
_diffrn_reflns_theta_max 25.05
_diffrn_reflns_theta_min 2.90
_exptl_absorpt_coefficient_mu 1.335
_exptl_absorpt_correction_T_max 0.6380
_exptl_absorpt_correction_T_min 0.5850
_exptl_absorpt_correction_type multi-scan
_exptl_absorpt_process_details 'Jacobson, R. (1998) Private communication'
_exptl_crystal_colour green
_exptl_crystal_density_diffrn 1.271
_exptl_crystal_density_method 'not measured'
_exptl_crystal_description block
_exptl_crystal_F_000 974
_exptl_crystal_size_max 0.45
_exptl_crystal_size_mid 0.40
_exptl_crystal_size_min 0.37
_refine_diff_density_max 0.534
_refine_diff_density_min -0.567
_refine_diff_density_rms 0.053
_refine_ls_extinction_method none
_refine_ls_goodness_of_fit_ref 1.068
_refine_ls_hydrogen_treatment mixed
_refine_ls_matrix_type full
_refine_ls_number_parameters 529
_refine_ls_number_reflns 8583
_refine_ls_number_restraints 0
_refine_ls_restrained_S_all 1.068
_refine_ls_R_factor_all 0.0239
_refine_ls_R_factor_gt 0.0221
_refine_ls_shift/su_max 0.001
_refine_ls_shift/su_mean 0.000
_refine_ls_structure_factor_coef Fsqd
_refine_ls_weighting_details 'calc w=1/[\s^2^(Fo^2^)+(0.0238P)^2^+1.0818P] where P=(Fo^2^+2Fc^2^)/3'
_refine_ls_weighting_scheme calc
_refine_ls_wR_factor_gt 0.0532
_refine_ls_wR_factor_ref 0.0542
_reflns_number_gt 8151
_reflns_number_total 8583
_reflns_threshold_expression >2sigma(I)
_cod_data_source_file c5dt03674g2.cif
_cod_data_source_block g140110a
_cod_depositor_comments 'Adding full bibliography for 7036896--7036901.cif.'
_cod_original_cell_volume 2425.40(14)
_cod_original_sg_symbol_H-M P-1
_cod_database_code 7036897

loop_
_symmetry_equiv_pos_as_xyz
'x, y, z'
'-x, -y, -z'

loop_
_atom_site_label
_atom_site_type_symbol
_atom_site_fract_x
_atom_site_fract_y
_atom_site_fract_z
_atom_site_U_iso_or_equiv
_atom_site_adp_type
_atom_site_occupancy
_atom_site_symmetry_multiplicity
_atom_site_calc_flag
_atom_site_refinement_flags
Eu1 Eu 0.407290(9) 0.224104(8) 0.232554(5) 0.02369(4) Uani 1 1 d .
O1 O 0.34212(19) 0.02871(13) 0.21303(11) 0.0505(5) Uani 1 1 d .
O2 O 0.19005(16) 0.20721(16) 0.26004(11) 0.0514(5) Uani 1 1 d .
N1 N 0.32654(16) 0.30648(14) 0.09743(10) 0.0256(4) Uani 1 1 d .
N2 N 0.54187(16) 0.16565(15) 0.14411(10) 0.0293(4) Uani 1 1 d .
N3 N 0.58518(17) 0.35407(14) 0.32087(10) 0.0285(4) Uani 1 1 d .
N4 N 0.51693(17) 0.23797(15) 0.39048(10) 0.0310(4) Uani 1 1 d .
N5 N 0.70419(19) 0.33934(16) 0.45817(11) 0.0391(5) Uani 1 1 d .
H5 H 0.7374 0.4021 0.4653 0.047 Uiso 1 1 calc R
C1 C 0.3422(2) 0.4173(2) -0.00632(16) 0.0473(7) Uani 1 1 d .
H1A H 0.2675 0.3895 -0.0492 0.071 Uiso 1 1 calc R
H1B H 0.4047 0.4364 -0.0301 0.071 Uiso 1 1 calc R
H1C H 0.3233 0.4782 0.0234 0.071 Uiso 1 1 calc R
C2 C 0.3909(2) 0.33572(17) 0.05140(12) 0.0282(5) Uani 1 1 d .
C3 C 0.5051(2) 0.29715(18) 0.05120(12) 0.0303(5) Uani 1 1 d .
H3 H 0.5439 0.3318 0.0201 0.036 Uiso 1 1 calc R
C4 C 0.57099(19) 0.21590(18) 0.08949(12) 0.0289(5) Uani 1 1 d .
C5 C 0.6861(2) 0.1908(2) 0.06672(15) 0.0439(6) Uani 1 1 d .
H5A H 0.7530 0.1777 0.1151 0.066 Uiso 1 1 calc R
H5B H 0.7108 0.2491 0.0431 0.066 Uiso 1 1 calc R
H5C H 0.6680 0.1297 0.0274 0.066 Uiso 1 1 calc R
C6 C 0.20350(19) 0.33981(17) 0.08317(12) 0.0267(4) Uani 1 1 d .
C7 C 0.1045(2) 0.29023(18) 0.01746(13) 0.0316(5) Uani 1 1 d .
C8 C -0.0153(2) 0.3189(2) 0.00934(15) 0.0430(6) Uani 1 1 d .
H8 H -0.0820 0.2859 -0.0337 0.052 Uiso 1 1 calc R
C9 C -0.0389(2) 0.3940(2) 0.06254(17) 0.0490(7) Uani 1 1 d .
H9 H -0.1208 0.4117 0.0560 0.059 Uiso 1 1 calc R
C10 C 0.0574(2) 0.4430(2) 0.12512(16) 0.0461(6) Uani 1 1 d .
H10 H 0.0407 0.4952 0.1608 0.055 Uiso 1 1 calc R
C11 C 0.1798(2) 0.41728(18) 0.13718(14) 0.0333(5) Uani 1 1 d .
C12 C 0.1274(2) 0.2068(2) -0.04237(13) 0.0372(5) Uani 1 1 d .
H12 H 0.2156 0.2150 -0.0390 0.045 Uiso 1 1 calc R
C13 C 0.0487(3) 0.2155(3) -0.12982(15) 0.0662(9) Uani 1 1 d .
H13A H -0.0381 0.2019 -0.1360 0.099 Uiso 1 1 calc R
H13B H 0.0733 0.1653 -0.1658 0.099 Uiso 1 1 calc R
H13C H 0.0606 0.2850 -0.1435 0.099 Uiso 1 1 calc R
C14 C 0.1063(5) 0.0995(3) -0.0201(2) 0.1018(16) Uani 1 1 d .
H14A H 0.1605 0.0926 0.0346 0.153 Uiso 1 1 calc R
H14B H 0.1244 0.0478 -0.0581 0.153 Uiso 1 1 calc R
H14C H 0.0205 0.0894 -0.0226 0.153 Uiso 1 1 calc R
C15 C 0.2841(2) 0.47819(19) 0.20469(15) 0.0416(6) Uani 1 1 d .
H15 H 0.3621 0.4446 0.2068 0.050 Uiso 1 1 calc R
C16 C 0.2977(3) 0.5882(2) 0.1852(2) 0.0810(11) Uani 1 1 d .
H16A H 0.3222 0.5872 0.1368 0.122 Uiso 1 1 calc R
H16B H 0.3606 0.6272 0.2306 0.122 Uiso 1 1 calc R
H16C H 0.2191 0.6206 0.1757 0.122 Uiso 1 1 calc R
C17 C 0.2696(4) 0.4778(3) 0.2887(2) 0.0856(12) Uani 1 1 d .
H17A H 0.1923 0.5081 0.2883 0.128 Uiso 1 1 calc R
H17B H 0.3385 0.5181 0.3289 0.128 Uiso 1 1 calc R
H17C H 0.2688 0.4070 0.3023 0.128 Uiso 1 1 calc R
C18 C 0.6061(2) 0.07729(18) 0.17307(12) 0.0287(5) Uani 1 1 d .
C19 C 0.6660(2) 0.07612(19) 0.25640(13) 0.0332(5) Uani 1 1 d .
H19 H 0.6690 0.1360 0.2920 0.040 Uiso 1 1 calc R
C20 C 0.7211(2) -0.0116(2) 0.28732(14) 0.0404(6) Uani 1 1 d .
H20 H 0.7608 -0.0107 0.3437 0.048 Uiso 1 1 calc R
C21 C 0.7187(2) -0.1004(2) 0.23689(16) 0.0444(6) Uani 1 1 d .
H21 H 0.7572 -0.1596 0.2584 0.053 Uiso 1 1 calc R
C22 C 0.6589(3) -0.1014(2) 0.15431(15) 0.0459(6) Uani 1 1 d .
H22 H 0.6555 -0.1620 0.1193 0.055 Uiso 1 1 calc R
C23 C 0.6042(2) -0.0138(2) 0.12291(14) 0.0408(6) Uani 1 1 d .
H23 H 0.5646 -0.0155 0.0665 0.049 Uiso 1 1 calc R
C24 C 0.6018(2) 0.31274(17) 0.38941(12) 0.0287(5) Uani 1 1 d .
C25 C 0.6812(2) 0.42412(17) 0.31238(12) 0.0286(5) Uani 1 1 d .
H25 H 0.7201 0.4663 0.3653 0.034 Uiso 1 1 calc R
C26 C 0.6228(2) 0.49735(18) 0.24927(13) 0.0328(5) Uani 1 1 d .
H26A H 0.5607 0.5363 0.2659 0.039 Uiso 1 1 calc R
H26B H 0.5803 0.4567 0.1970 0.039 Uiso 1 1 calc R
C27 C 0.7194(2) 0.5734(2) 0.23882(16) 0.0420(6) Uani 1 1 d .
H27A H 0.6790 0.6176 0.1964 0.050 Uiso 1 1 calc R
H27B H 0.7574 0.6182 0.2898 0.050 Uiso 1 1 calc R
C28 C 0.8189(3) 0.5150(2) 0.21564(17) 0.0492(7) Uani 1 1 d .
H28A H 0.7818 0.4755 0.1622 0.059 Uiso 1 1 calc R
H28B H 0.8822 0.5648 0.2116 0.059 Uiso 1 1 calc R
C29 C 0.8793(2) 0.4419(2) 0.27731(18) 0.0490(7) Uani 1 1 d .
H29A H 0.9244 0.4821 0.3294 0.059 Uiso 1 1 calc R
H29B H 0.9394 0.4024 0.2589 0.059 Uiso 1 1 calc R
C30 C 0.7829(2) 0.36643(19) 0.28959(15) 0.0368(5) Uani 1 1 d .
H30A H 0.7452 0.3202 0.2393 0.044 Uiso 1 1 calc R
H30B H 0.8242 0.3235 0.3328 0.044 Uiso 1 1 calc R
C31 C 0.4780(2) 0.23745(19) 0.45834(12) 0.0314(5) Uani 1 1 d .
C32 C 0.4438(2) 0.1443(2) 0.48145(13) 0.0391(6) Uani 1 1 d .
H32 H 0.4551 0.0812 0.4541 0.047 Uiso 1 1 calc R
C33 C 0.3935(3) 0.1425(3) 0.54380(16) 0.0586(8) Uani 1 1 d .
H33 H 0.3701 0.0785 0.5574 0.070 Uiso 1 1 calc R
C34 C 0.3773(3) 0.2326(3) 0.58585(18) 0.0701(10) Uani 1 1 d .
H34 H 0.3433 0.2311 0.6282 0.084 Uiso 1 1 calc R
C35 C 0.4119(3) 0.3256(3) 0.56485(17) 0.0653(9) Uani 1 1 d .
H35 H 0.4017 0.3879 0.5937 0.078 Uiso 1 1 calc R
C36 C 0.4612(3) 0.3293(2) 0.50229(15) 0.0468(6) Uani 1 1 d .
H36 H 0.4837 0.3938 0.4891 0.056 Uiso 1 1 calc R
C37 C 0.7603(2) 0.2697(2) 0.51942(13) 0.0398(6) Uani 1 1 d .
H37 H 0.7018 0.2572 0.5495 0.048 Uiso 1 1 calc R
C38 C 0.8785(3) 0.3248(2) 0.57931(15) 0.0540(7) Uani 1 1 d .
H38A H 0.9356 0.3418 0.5501 0.065 Uiso 1 1 calc R
H38B H 0.8580 0.3898 0.6044 0.065 Uiso 1 1 calc R
C39 C 0.9412(3) 0.2559(3) 0.64534(17) 0.0738(10) Uani 1 1 d .
H39A H 1.0190 0.2912 0.6814 0.089 Uiso 1 1 calc R
H39B H 0.8872 0.2452 0.6781 0.089 Uiso 1 1 calc R
C40 C 0.9684(3) 0.1519(3) 0.6101(2) 0.0798(11) Uani 1 1 d .
H40A H 1.0041 0.1086 0.6541 0.096 Uiso 1 1 calc R
H40B H 1.0293 0.1617 0.5821 0.096 Uiso 1 1 calc R
C41 C 0.8494(3) 0.0972(3) 0.5498(2) 0.0781(11) Uani 1 1 d .
H41A H 0.8693 0.0320 0.5248 0.094 Uiso 1 1 calc R
H41B H 0.7919 0.0807 0.5789 0.094 Uiso 1 1 calc R
C42 C 0.7877(3) 0.1664(2) 0.48395(16) 0.0570(8) Uani 1 1 d .
H42A H 0.8424 0.1775 0.4518 0.068 Uiso 1 1 calc R
H42B H 0.7102 0.1314 0.4474 0.068 Uiso 1 1 calc R
C43 C 0.3638(4) -0.0243(3) 0.28417(19) 0.0705(10) Uani 1 1 d .
H43A H 0.3134 0.0034 0.3167 0.085 Uiso 1 1 calc R
H43B H 0.4514 -0.0151 0.3177 0.085 Uiso 1 1 calc R
C44 C 0.3290(4) -0.1361(3) 0.25641(19) 0.0713(10) Uani 1 1 d .
H44A H 0.2426 -0.1530 0.2518 0.086 Uiso 1 1 calc R
H44B H 0.3833 -0.1805 0.2936 0.086 Uiso 1 1 calc R
C45 C 0.3471(3) -0.1480(2) 0.17462(18) 0.0609(8) Uani 1 1 d .
H45A H 0.4337 -0.1603 0.1797 0.073 Uiso 1 1 calc R
H45B H 0.2935 -0.2052 0.1390 0.073 Uiso 1 1 calc R
C46 C 0.3111(3) -0.0462(2) 0.14323(16) 0.0493(7) Uani 1 1 d .
H46A H 0.3567 -0.0292 0.1066 0.059 Uiso 1 1 calc R
H46B H 0.2220 -0.0482 0.1134 0.059 Uiso 1 1 calc R
C47 C 0.0787(3) 0.1630(3) 0.19879(18) 0.0635(9) Uani 1 1 d .
H47A H 0.0988 0.1113 0.1609 0.076 Uiso 1 1 calc R
H47B H 0.0330 0.2172 0.1679 0.076 Uiso 1 1 calc R
C48 C 0.0038(4) 0.1140(5) 0.2415(2) 0.119(2) Uani 1 1 d .
H48A H -0.0822 0.1345 0.2216 0.143 Uiso 1 1 calc R
H48B H 0.0039 0.0382 0.2323 0.143 Uiso 1 1 calc R
C49 C 0.0589(4) 0.1487(3) 0.3272(2) 0.0864(12) Uani 1 1 d .
H49A H 0.0908 0.0899 0.3579 0.104 Uiso 1 1 calc R
H49B H -0.0026 0.1812 0.3487 0.104 Uiso 1 1 calc R
C50 C 0.1606(3) 0.2242(4) 0.33405(19) 0.0792(11) Uani 1 1 d .
H50A H 0.1348 0.2952 0.3411 0.095 Uiso 1 1 calc R
H50B H 0.2332 0.2139 0.3809 0.095 Uiso 1 1 calc R

loop_
_atom_site_aniso_label
_atom_site_aniso_U_11
_atom_site_aniso_U_22
_atom_site_aniso_U_33
_atom_site_aniso_U_23
_atom_site_aniso_U_13
_atom_site_aniso_U_12
Eu1 0.02547(7) 0.02439(7) 0.02084(6) 0.00242(4) 0.00708(4) 0.00054(4)
O1 0.0719(13) 0.0282(10) 0.0567(11) 0.0026(8) 0.0293(9) -0.0031(9)
O2 0.0366(10) 0.0681(14) 0.0536(11) 0.0067(9) 0.0201(8) 0.0008(9)
N1 0.0246(9) 0.0269(10) 0.0254(8) 0.0049(7) 0.0073(7) 0.0046(7)
N2 0.0284(10) 0.0353(11) 0.0244(9) 0.0038(7) 0.0084(7) 0.0083(8)
N3 0.0315(10) 0.0290(10) 0.0243(9) 0.0014(7) 0.0087(7) -0.0040(8)
N4 0.0352(11) 0.0349(11) 0.0215(9) 0.0011(7) 0.0083(7) -0.0061(8)
N5 0.0432(12) 0.0381(12) 0.0274(10) 0.0038(8) 0.0003(8) -0.0120(9)
C1 0.0414(15) 0.0511(17) 0.0572(16) 0.0320(13) 0.0189(12) 0.0090(12)
C2 0.0282(12) 0.0278(12) 0.0264(10) 0.0051(9) 0.0053(8) 0.0001(9)
C3 0.0284(12) 0.0355(13) 0.0288(11) 0.0060(9) 0.0112(9) -0.0002(10)
C4 0.0248(11) 0.0350(13) 0.0248(10) -0.0030(9) 0.0070(8) 0.0011(9)
C5 0.0369(14) 0.0543(17) 0.0477(14) 0.0081(12) 0.0226(11) 0.0101(12)
C6 0.0266(11) 0.0248(11) 0.0311(11) 0.0117(9) 0.0101(8) 0.0048(9)
C7 0.0285(12) 0.0355(13) 0.0315(11) 0.0111(9) 0.0085(9) 0.0032(10)
C8 0.0261(13) 0.0543(17) 0.0454(14) 0.0113(12) 0.0056(10) 0.0025(11)
C9 0.0281(13) 0.0578(18) 0.0648(17) 0.0122(14) 0.0181(12) 0.0129(12)
C10 0.0434(15) 0.0423(16) 0.0594(16) 0.0049(12) 0.0255(12) 0.0132(12)
C11 0.0356(13) 0.0266(12) 0.0409(12) 0.0069(10) 0.0157(10) 0.0052(10)
C12 0.0321(13) 0.0446(15) 0.0303(11) 0.0014(10) 0.0046(9) 0.0008(11)
C13 0.074(2) 0.083(2) 0.0337(14) 0.0037(14) 0.0066(13) 0.0129(18)
C14 0.209(5) 0.042(2) 0.069(2) 0.0102(17) 0.063(3) 0.026(3)
C15 0.0411(14) 0.0294(14) 0.0510(14) -0.0043(11) 0.0127(11) 0.0048(11)
C16 0.067(2) 0.0314(17) 0.120(3) 0.0084(18) -0.004(2) -0.0044(15)
C17 0.094(3) 0.099(3) 0.060(2) -0.0266(19) 0.0300(19) -0.015(2)
C18 0.0258(11) 0.0331(13) 0.0287(11) 0.0032(9) 0.0108(8) 0.0063(9)
C19 0.0333(13) 0.0362(14) 0.0287(11) 0.0020(9) 0.0082(9) 0.0047(10)
C20 0.0387(14) 0.0478(16) 0.0333(12) 0.0112(11) 0.0074(10) 0.0088(11)
C21 0.0424(15) 0.0407(15) 0.0543(15) 0.0148(12) 0.0180(12) 0.0158(12)
C22 0.0518(16) 0.0383(15) 0.0480(15) -0.0028(11) 0.0178(12) 0.0143(12)
C23 0.0442(14) 0.0468(16) 0.0282(12) -0.0010(10) 0.0081(10) 0.0118(12)
C24 0.0322(12) 0.0290(12) 0.0227(10) -0.0026(8) 0.0074(8) -0.0015(9)
C25 0.0305(12) 0.0285(12) 0.0258(10) -0.0009(9) 0.0093(8) -0.0042(9)
C26 0.0357(13) 0.0306(13) 0.0334(11) 0.0017(9) 0.0134(9) 0.0003(10)
C27 0.0513(16) 0.0325(14) 0.0476(14) 0.0098(11) 0.0222(12) 0.0014(11)
C28 0.0542(17) 0.0427(16) 0.0652(17) 0.0141(13) 0.0375(14) 0.0008(13)
C29 0.0383(15) 0.0467(17) 0.0696(18) 0.0125(13) 0.0263(13) 0.0023(12)
C30 0.0365(13) 0.0301(13) 0.0466(13) 0.0080(10) 0.0162(10) 0.0030(10)
C31 0.0290(12) 0.0418(14) 0.0217(10) 0.0040(9) 0.0058(8) 0.0011(10)
C32 0.0431(14) 0.0461(15) 0.0281(11) 0.0073(10) 0.0109(10) -0.0027(11)
C33 0.0585(19) 0.080(2) 0.0434(15) 0.0200(15) 0.0217(13) -0.0075(16)
C34 0.070(2) 0.108(3) 0.0466(17) 0.0115(18) 0.0382(16) 0.009(2)
C35 0.071(2) 0.082(3) 0.0486(16) -0.0088(16) 0.0312(15) 0.0172(18)
C36 0.0533(17) 0.0479(17) 0.0408(14) -0.0022(12) 0.0190(12) 0.0053(13)
C37 0.0360(14) 0.0521(16) 0.0255(11) 0.0065(10) 0.0016(9) -0.0074(11)
C38 0.0473(16) 0.064(2) 0.0372(14) -0.0003(13) -0.0019(11) -0.0122(14)
C39 0.059(2) 0.098(3) 0.0431(16) 0.0169(17) -0.0145(14) -0.0159(19)
C40 0.059(2) 0.085(3) 0.076(2) 0.031(2) -0.0122(17) 0.0063(19)
C41 0.077(2) 0.062(2) 0.070(2) 0.0171(17) -0.0135(17) 0.0031(18)
C42 0.0616(19) 0.0519(19) 0.0431(15) 0.0037(13) -0.0026(13) 0.0005(14)
C43 0.107(3) 0.054(2) 0.0551(18) 0.0038(15) 0.0333(18) -0.0130(19)
C44 0.093(3) 0.049(2) 0.065(2) 0.0168(15) 0.0133(18) -0.0065(18)
C45 0.077(2) 0.0357(17) 0.0672(19) 0.0025(14) 0.0205(16) 0.0005(15)
C46 0.0499(16) 0.0395(16) 0.0509(15) 0.0032(12) 0.0067(12) -0.0064(12)
C47 0.0468(18) 0.090(3) 0.0516(17) 0.0093(16) 0.0132(13) -0.0062(16)
C48 0.092(3) 0.182(5) 0.078(3) 0.018(3) 0.024(2) -0.072(3)
C49 0.081(3) 0.112(3) 0.088(3) 0.035(2) 0.050(2) 0.005(2)
C50 0.052(2) 0.132(4) 0.0524(18) 0.0027(19) 0.0172(14) 0.002(2)

loop_
_atom_type_symbol
_atom_type_description
_atom_type_scat_dispersion_real
_atom_type_scat_dispersion_imag
_atom_type_scat_source
C C 0.0030 0.0020 'International Tables Vol C Tables 4.2.6.8 and 6.1.1.4'
H H 0.0000 0.0000 'International Tables Vol C Tables 4.2.6.8 and 6.1.1.4'
Eu Eu -0.1580 3.6680 'International Tables Vol C Tables 4.2.6.8 and 6.1.1.4'
N N 0.0060 0.0030 'International Tables Vol C Tables 4.2.6.8 and 6.1.1.4'
O O 0.0110 0.0060 'International Tables Vol C Tables 4.2.6.8 and 6.1.1.4'

loop_
_geom_angle_atom_site_label_1
_geom_angle_atom_site_label_2
_geom_angle_atom_site_label_3
_geom_angle
N2 Eu1 N1 71.98(5)
N2 Eu1 O1 83.22(6)
N1 Eu1 O1 111.42(6)
N2 Eu1 N3 89.75(6)
N1 Eu1 N3 103.05(5)
O1 Eu1 N3 140.45(6)
N2 Eu1 N4 116.09(6)
N1 Eu1 N4 151.63(6)
O1 Eu1 N4 96.77(6)
N3 Eu1 N4 52.16(5)
N2 Eu1 O2 148.10(6)
N1 Eu1 O2 97.17(6)
O1 Eu1 O2 72.83(6)
N3 Eu1 O2 122.13(6)
N4 Eu1 O2 87.95(6)
N2 Eu1 C24 101.74(6)
N1 Eu1 C24 128.24(6)
O1 Eu1 C24 118.86(6)
N3 Eu1 C24 25.66(6)
N4 Eu1 C24 26.70(6)
O2 Eu1 C24 108.13(6)
C46 O1 C43 108.9(2)
C46 O1 Eu1 131.67(15)
C43 O1 Eu1 117.93(16)
C50 O2 C47 106.3(2)
C50 O2 Eu1 130.75(17)
C47 O2 Eu1 122.53(16)
C2 N1 C6 119.23(17)
C2 N1 Eu1 127.85(14)
C6 N1 Eu1 111.73(12)
C4 N2 C18 120.40(18)
C4 N2 Eu1 128.59(14)
C18 N2 Eu1 109.88(12)
C24 N3 C25 120.23(17)
C24 N3 Eu1 96.06(13)
C25 N3 Eu1 139.93(12)
C24 N4 C31 119.29(18)
C24 N4 Eu1 93.27(12)
C31 N4 Eu1 135.63(14)
C24 N5 C37 124.8(2)
C24 N5 H5 117.6
C37 N5 H5 117.6
C2 C1 H1A 109.5
C2 C1 H1B 109.5
H1A C1 H1B 109.5
C2 C1 H1C 109.5
H1A C1 H1C 109.5
H1B C1 H1C 109.5
N1 C2 C3 124.9(2)
N1 C2 C1 119.8(2)
C3 C2 C1 115.25(19)
C4 C3 C2 131.0(2)
C4 C3 H3 114.5
C2 C3 H3 114.5
N2 C4 C3 124.56(19)
N2 C4 C5 120.6(2)
C3 C4 C5 114.8(2)
C4 C5 H5A 109.5
C4 C5 H5B 109.5
H5A C5 H5B 109.5
C4 C5 H5C 109.5
H5A C5 H5C 109.5
H5B C5 H5C 109.5
C11 C6 C7 120.1(2)
C11 C6 N1 119.91(19)
C7 C6 N1 119.87(19)
C8 C7 C6 118.3(2)
C8 C7 C12 120.4(2)
C6 C7 C12 121.3(2)
C9 C8 C7 121.7(2)
C9 C8 H8 119.1
C7 C8 H8 119.1
C10 C9 C8 119.7(2)
C10 C9 H9 120.1
C8 C9 H9 120.1
C9 C10 C11 121.4(2)
C9 C10 H10 119.3
C11 C10 H10 119.3
C10 C11 C6 118.7(2)
C10 C11 C15 119.4(2)
C6 C11 C15 121.8(2)
C14 C12 C7 111.1(2)
C14 C12 C13 109.6(3)
C7 C12 C13 113.0(2)
C14 C12 H12 107.7
C7 C12 H12 107.7
C13 C12 H12 107.7
C12 C13 H13A 109.5
C12 C13 H13B 109.5
H13A C13 H13B 109.5
C12 C13 H13C 109.5
H13A C13 H13C 109.5
H13B C13 H13C 109.5
C12 C14 H14A 109.5
C12 C14 H14B 109.5
H14A C14 H14B 109.5
C12 C14 H14C 109.5
H14A C14 H14C 109.5
H14B C14 H14C 109.5
C16 C15 C11 110.6(2)
C16 C15 C17 110.6(3)
C11 C15 C17 113.5(2)
C16 C15 H15 107.3
C11 C15 H15 107.3
C17 C15 H15 107.3
C15 C16 H16A 109.5
C15 C16 H16B 109.5
H16A C16 H16B 109.5
C15 C16 H16C 109.5
H16A C16 H16C 109.5
H16B C16 H16C 109.5
C15 C17 H17A 109.5
C15 C17 H17B 109.5
H17A C17 H17B 109.5
C15 C17 H17C 109.5
H17A C17 H17C 109.5
H17B C17 H17C 109.5
C19 C18 C23 117.2(2)
C19 C18 N2 119.47(19)
C23 C18 N2 123.14(19)
C20 C19 C18 121.0(2)
C20 C19 H19 119.5
C18 C19 H19 119.5
C21 C20 C19 121.0(2)
C21 C20 H20 119.5
C19 C20 H20 119.5
C20 C21 C22 119.1(2)
C20 C21 H21 120.5
C22 C21 H21 120.5
C23 C22 C21 120.3(2)
C23 C22 H22 119.9
C21 C22 H22 119.9
C22 C23 C18 121.5(2)
C22 C23 H23 119.2
C18 C23 H23 119.2
N3 C24 N4 117.63(18)
N3 C24 N5 122.6(2)
N4 C24 N5 119.68(19)
N3 C24 Eu1 58.28(10)
N4 C24 Eu1 60.02(10)
N5 C24 Eu1 169.59(16)
N3 C25 C26 109.75(18)
N3 C25 C30 112.70(18)
C26 C25 C30 109.99(17)
N3 C25 H25 108.1
C26 C25 H25 108.1
C30 C25 H25 108.1
C25 C26 C27 111.84(19)
C25 C26 H26A 109.2
C27 C26 H26A 109.2
C25 C26 H26B 109.2
C27 C26 H26B 109.2
H26A C26 H26B 107.9
C28 C27 C26 110.3(2)
C28 C27 H27A 109.6
C26 C27 H27A 109.6
C28 C27 H27B 109.6
C26 C27 H27B 109.6
H27A C27 H27B 108.1
C29 C28 C27 111.4(2)
C29 C28 H28A 109.3
C27 C28 H28A 109.3
C29 C28 H28B 109.3
C27 C28 H28B 109.3
H28A C28 H28B 108.0
C28 C29 C30 111.4(2)
C28 C29 H29A 109.4
C30 C29 H29A 109.4
C28 C29 H29B 109.4
C30 C29 H29B 109.4
H29A C29 H29B 108.0
C25 C30 C29 111.6(2)
C25 C30 H30A 109.3
C29 C30 H30A 109.3
C25 C30 H30B 109.3
C29 C30 H30B 109.3
H30A C30 H30B 108.0
N4 C31 C32 120.5(2)
N4 C31 C36 122.4(2)
C32 C31 C36 116.9(2)
C33 C32 C31 121.5(3)
C33 C32 H32 119.3
C31 C32 H32 119.3
C34 C33 C32 120.9(3)
C34 C33 H33 119.5
C32 C33 H33 119.5
C33 C34 C35 118.6(3)
C33 C34 H34 120.7
C35 C34 H34 120.7
C34 C35 C36 121.4(3)
C34 C35 H35 119.3
C36 C35 H35 119.3
C35 C36 C31 120.6(3)
C35 C36 H36 119.7
C31 C36 H36 119.7
N5 C37 C42 113.41(19)
N5 C37 C38 108.0(2)
C42 C37 C38 110.7(2)
N5 C37 H37 108.2
C42 C37 H37 108.2
C38 C37 H37 108.2
C39 C38 C37 110.5(2)
C39 C38 H38A 109.5
C37 C38 H38A 109.5
C39 C38 H38B 109.5
C37 C38 H38B 109.5
H38A C38 H38B 108.1
C40 C39 C38 112.0(3)
C40 C39 H39A 109.2
C38 C39 H39A 109.2
C40 C39 H39B 109.2
C38 C39 H39B 109.2
H39A C39 H39B 107.9
C39 C40 C41 110.5(3)
C39 C40 H40A 109.6
C41 C40 H40A 109.6
C39 C40 H40B 109.6
C41 C40 H40B 109.6
H40A C40 H40B 108.1
C42 C41 C40 110.4(3)
C42 C41 H41A 109.6
C40 C41 H41A 109.6
C42 C41 H41B 109.6
C40 C41 H41B 109.6
H41A C41 H41B 108.1
C37 C42 C41 111.8(2)
C37 C42 H42A 109.3
C41 C42 H42A 109.3
C37 C42 H42B 109.3
C41 C42 H42B 109.3
H42A C42 H42B 107.9
O1 C43 C44 107.3(2)
O1 C43 H43A 110.3
C44 C43 H43A 110.3
O1 C43 H43B 110.3
C44 C43 H43B 110.3
H43A C43 H43B 108.5
C43 C44 C45 102.6(3)
C43 C44 H44A 111.2
C45 C44 H44A 111.2
C43 C44 H44B 111.2
C45 C44 H44B 111.2
H44A C44 H44B 109.2
C46 C45 C44 103.0(3)
C46 C45 H45A 111.2
C44 C45 H45A 111.2
C46 C45 H45B 111.2
C44 C45 H45B 111.2
H45A C45 H45B 109.1
O1 C46 C45 106.1(2)
O1 C46 H46A 110.5
C45 C46 H46A 110.5
O1 C46 H46B 110.5
C45 C46 H46B 110.5
H46A C46 H46B 108.7
O2 C47 C48 106.8(3)
O2 C47 H47A 110.4
C48 C47 H47A 110.4
O2 C47 H47B 110.4
C48 C47 H47B 110.4
H47A C47 H47B 108.6
C49 C48 C47 107.2(3)
C49 C48 H48A 110.3
C47 C48 H48A 110.3
C49 C48 H48B 110.3
C47 C48 H48B 110.3
H48A C48 H48B 108.5
C48 C49 C50 106.4(3)
C48 C49 H49A 110.5
C50 C49 H49A 110.5
C48 C49 H49B 110.5
C50 C49 H49B 110.5
H49A C49 H49B 108.6
O2 C50 C49 106.7(3)
O2 C50 H50A 110.4
C49 C50 H50A 110.4
O2 C50 H50B 110.4
C49 C50 H50B 110.4
H50A C50 H50B 108.6

loop_
_geom_bond_atom_site_label_1
_geom_bond_atom_site_label_2
_geom_bond_distance
Eu1 N2 2.5802(17)
Eu1 N1 2.5816(16)
Eu1 O1 2.5832(17)
Eu1 N3 2.5847(17)
Eu1 N4 2.6217(16)
Eu1 O2 2.6764(17)
Eu1 C24 3.022(2)
O1 C46 1.428(3)
O1 C43 1.429(3)
O2 C50 1.434(3)
O2 C47 1.437(3)
N1 C2 1.323(3)
N1 C6 1.427(3)
N2 C4 1.324(3)
N2 C18 1.417(3)
N3 C24 1.316(3)
N3 C25 1.459(3)
N4 C24 1.360(3)
N4 C31 1.392(3)
N5 C24 1.388(3)
N5 C37 1.460(3)
N5 H5 0.8700
C1 C2 1.519(3)
C1 H1A 0.9700
C1 H1B 0.9700
C1 H1C 0.9700
C2 C3 1.404(3)
C3 C4 1.401(3)
C3 H3 0.9400
C4 C5 1.521(3)
C5 H5A 0.9700
C5 H5B 0.9700
C5 H5C 0.9700
C6 C11 1.402(3)
C6 C7 1.414(3)
C7 C8 1.389(3)
C7 C12 1.518(3)
C8 C9 1.373(4)
C8 H8 0.9400
C9 C10 1.367(4)
C9 H9 0.9400
C10 C11 1.395(3)
C10 H10 0.9400
C11 C15 1.519(3)
C12 C14 1.512(4)
C12 C13 1.518(3)
C12 H12 0.9900
C13 H13A 0.9700
C13 H13B 0.9700
C13 H13C 0.9700
C14 H14A 0.9700
C14 H14B 0.9700
C14 H14C 0.9700
C15 C16 1.512(4)
C15 C17 1.528(4)
C15 H15 0.9900
C16 H16A 0.9700
C16 H16B 0.9700
C16 H16C 0.9700
C17 H17A 0.9700
C17 H17B 0.9700
C17 H17C 0.9700
C18 C19 1.396(3)
C18 C23 1.398(3)
C19 C20 1.381(3)
C19 H19 0.9400
C20 C21 1.375(4)
C20 H20 0.9400
C21 C22 1.381(4)
C21 H21 0.9400
C22 C23 1.380(4)
C22 H22 0.9400
C23 H23 0.9400
C25 C26 1.519(3)
C25 C30 1.529(3)
C25 H25 0.9900
C26 C27 1.527(3)
C26 H26A 0.9800
C26 H26B 0.9800
C27 C28 1.515(4)
C27 H27A 0.9800
C27 H27B 0.9800
C28 C29 1.507(4)
C28 H28A 0.9800
C28 H28B 0.9800
C29 C30 1.534(3)
C29 H29A 0.9800
C29 H29B 0.9800
C30 H30A 0.9800
C30 H30B 0.9800
C31 C32 1.394(3)
C31 C36 1.405(3)
C32 C33 1.384(3)
C32 H32 0.9400
C33 C34 1.368(5)
C33 H33 0.9400
C34 C35 1.377(5)
C34 H34 0.9400
C35 C36 1.383(4)
C35 H35 0.9400
C36 H36 0.9400
C37 C42 1.503(4)
C37 C38 1.527(3)
C37 H37 0.9900
C38 C39 1.525(4)
C38 H38A 0.9800
C38 H38B 0.9800
C39 C40 1.509(5)
C39 H39A 0.9800
C39 H39B 0.9800
C40 C41 1.533(5)
C40 H40A 0.9800
C40 H40B 0.9800
C41 C42 1.523(4)
C41 H41A 0.9800
C41 H41B 0.9800
C42 H42A 0.9800
C42 H42B 0.9800
C43 C44 1.488(4)
C43 H43A 0.9800
C43 H43B 0.9800
C44 C45 1.500(4)
C44 H44A 0.9800
C44 H44B 0.9800
C45 C46 1.490(4)
C45 H45A 0.9800
C45 H45B 0.9800
C46 H46A 0.9800
C46 H46B 0.9800
C47 C48 1.470(5)
C47 H47A 0.9800
C47 H47B 0.9800
C48 C49 1.446(5)
C48 H48A 0.9800
C48 H48B 0.9800
C49 C50 1.469(5)
C49 H49A 0.9800
C49 H49B 0.9800
C50 H50A 0.9800
C50 H50B 0.9800

loop_
_geom_torsion_atom_site_label_1
_geom_torsion_atom_site_label_2
_geom_torsion_atom_site_label_3
_geom_torsion_atom_site_label_4
_geom_torsion
N2 Eu1 O1 C46 -42.7(2)
N1 Eu1 O1 C46 24.9(2)
N3 Eu1 O1 C46 -124.0(2)
N4 Eu1 O1 C46 -158.3(2)
O2 Eu1 O1 C46 116.0(2)
C24 Eu1 O1 C46 -142.4(2)
N2 Eu1 O1 C43 121.6(2)
N1 Eu1 O1 C43 -170.8(2)
N3 Eu1 O1 C43 40.3(2)
N4 Eu1 O1 C43 6.0(2)
O2 Eu1 O1 C43 -79.8(2)
C24 Eu1 O1 C43 21.9(2)
N2 Eu1 O2 C50 152.6(3)
N1 Eu1 O2 C50 -140.3(3)
O1 Eu1 O2 C50 109.5(3)
N3 Eu1 O2 C50 -29.9(3)
N4 Eu1 O2 C50 11.7(3)
C24 Eu1 O2 C50 -6.0(3)
N2 Eu1 O2 C47 -18.5(3)
N1 Eu1 O2 C47 48.7(2)
O1 Eu1 O2 C47 -61.6(2)
N3 Eu1 O2 C47 159.1(2)
N4 Eu1 O2 C47 -159.3(2)
C24 Eu1 O2 C47 -177.1(2)
N2 Eu1 N1 C2 -31.50(17)
O1 Eu1 N1 C2 -106.37(18)
N3 Eu1 N1 C2 53.90(18)
N4 Eu1 N1 C2 80.3(2)
O2 Eu1 N1 C2 179.31(18)
C24 Eu1 N1 C2 59.42(19)
N2 Eu1 N1 C6 161.21(15)
O1 Eu1 N1 C6 86.34(14)
N3 Eu1 N1 C6 -113.39(14)
N4 Eu1 N1 C6 -87.02(17)
O2 Eu1 N1 C6 12.02(14)
C24 Eu1 N1 C6 -107.87(14)
N1 Eu1 N2 C4 30.40(17)
O1 Eu1 N2 C4 145.58(18)
N3 Eu1 N2 C4 -73.43(18)
N4 Eu1 N2 C4 -120.18(17)
O2 Eu1 N2 C4 104.5(2)
C24 Eu1 N2 C4 -96.27(17)
N1 Eu1 N2 C18 -161.95(15)
O1 Eu1 N2 C18 -46.77(14)
N3 Eu1 N2 C18 94.23(14)
N4 Eu1 N2 C18 47.48(15)
O2 Eu1 N2 C18 -87.87(17)
C24 Eu1 N2 C18 71.38(14)
N2 Eu1 N3 C24 -118.62(13)
N1 Eu1 N3 C24 169.96(13)
O1 Eu1 N3 C24 -39.62(17)
N4 Eu1 N3 C24 5.46(12)
O2 Eu1 N3 C24 62.69(15)
N2 Eu1 N3 C25 37.3(2)
N1 Eu1 N3 C25 -34.2(2)
O1 Eu1 N3 C25 116.3(2)
N4 Eu1 N3 C25 161.3(2)
O2 Eu1 N3 C25 -141.4(2)
C24 Eu1 N3 C25 155.9(3)
N2 Eu1 N4 C24 62.00(14)
N1 Eu1 N4 C24 -38.5(2)
O1 Eu1 N4 C24 147.74(13)
N3 Eu1 N4 C24 -5.26(12)
O2 Eu1 N4 C24 -139.81(14)
N2 Eu1 N4 C31 -158.6(2)
N1 Eu1 N4 C31 100.9(2)
O1 Eu1 N4 C31 -72.9(2)
N3 Eu1 N4 C31 134.1(2)
O2 Eu1 N4 C31 -0.4(2)
C24 Eu1 N4 C31 139.4(3)
C6 N1 C2 C3 -170.6(2)
Eu1 N1 C2 C3 22.9(3)
C6 N1 C2 C1 9.7(3)
Eu1 N1 C2 C1 -156.72(17)
N1 C2 C3 C4 7.4(4)
C1 C2 C3 C4 -172.9(2)
C18 N2 C4 C3 173.2(2)
Eu1 N2 C4 C3 -20.2(3)
C18 N2 C4 C5 -9.7(3)
Eu1 N2 C4 C5 156.83(16)
C2 C3 C4 N2 -9.0(4)
C2 C3 C4 C5 173.8(2)
C2 N1 C6 C11 -106.0(2)
Eu1 N1 C6 C11 62.6(2)
C2 N1 C6 C7 77.9(3)
Eu1 N1 C6 C7 -113.56(17)
C11 C6 C7 C8 -1.3(3)
N1 C6 C7 C8 174.8(2)
C11 C6 C7 C12 179.5(2)
N1 C6 C7 C12 -4.4(3)
C6 C7 C8 C9 0.7(4)
C12 C7 C8 C9 179.9(2)
C7 C8 C9 C10 0.4(4)
C8 C9 C10 C11 -1.0(4)
C9 C10 C11 C6 0.4(4)
C9 C10 C11 C15 176.6(2)
C7 C6 C11 C10 0.7(3)
N1 C6 C11 C10 -175.4(2)
C7 C6 C11 C15 -175.3(2)
N1 C6 C11 C15 8.6(3)
C8 C7 C12 C14 -82.2(3)
C6 C7 C12 C14 97.0(3)
C8 C7 C12 C13 41.4(3)
C6 C7 C12 C13 -139.4(2)
C10 C11 C15 C16 -68.4(3)
C6 C11 C15 C16 107.6(3)
C10 C11 C15 C17 56.6(3)
C6 C11 C15 C17 -127.4(3)
C4 N2 C18 C19 122.9(2)
Eu1 N2 C18 C19 -45.9(2)
C4 N2 C18 C23 -62.7(3)
Eu1 N2 C18 C23 128.5(2)
C23 C18 C19 C20 0.2(3)
N2 C18 C19 C20 174.9(2)
C18 C19 C20 C21 0.2(4)
C19 C20 C21 C22 -0.7(4)
C20 C21 C22 C23 1.0(4)
C21 C22 C23 C18 -0.7(4)
C19 C18 C23 C22 0.1(4)
N2 C18 C23 C22 -174.4(2)
C25 N3 C24 N4 -171.68(19)
Eu1 N3 C24 N4 -9.4(2)
C25 N3 C24 N5 5.5(3)
Eu1 N3 C24 N5 167.75(19)
C25 N3 C24 Eu1 -162.3(2)
C31 N4 C24 N3 -139.3(2)
Eu1 N4 C24 N3 9.2(2)
C31 N4 C24 N5 43.5(3)
Eu1 N4 C24 N5 -168.00(18)
C31 N4 C24 Eu1 -148.5(2)
C37 N5 C24 N3 -149.6(2)
C37 N5 C24 N4 27.5(3)
C37 N5 C24 Eu1 -57.9(9)
N2 Eu1 C24 N3 63.71(14)
N1 Eu1 C24 N3 -12.49(16)
O1 Eu1 C24 N3 152.38(12)
N4 Eu1 C24 N3 -170.4(2)
O2 Eu1 C24 N3 -127.65(13)
N2 Eu1 C24 N4 -125.91(13)
N1 Eu1 C24 N4 157.89(12)
O1 Eu1 C24 N4 -37.24(15)
N3 Eu1 C24 N4 170.4(2)
O2 Eu1 C24 N4 42.73(14)
N2 Eu1 C24 N5 -34.5(9)
N1 Eu1 C24 N5 -110.7(9)
O1 Eu1 C24 N5 54.1(9)
N3 Eu1 C24 N5 -98.3(9)
N4 Eu1 C24 N5 91.4(9)
O2 Eu1 C24 N5 134.1(9)
C24 N3 C25 C26 -154.04(19)
Eu1 N3 C25 C26 54.0(3)
C24 N3 C25 C30 83.0(2)
Eu1 N3 C25 C30 -68.9(3)
N3 C25 C26 C27 179.29(18)
C30 C25 C26 C27 -56.2(2)
C25 C26 C27 C28 57.2(3)
C26 C27 C28 C29 -56.4(3)
C27 C28 C29 C30 55.6(3)
N3 C25 C30 C29 177.43(19)
C26 C25 C30 C29 54.6(3)
C28 C29 C30 C25 -54.9(3)
C24 N4 C31 C32 -148.6(2)
Eu1 N4 C31 C32 79.6(3)
C24 N4 C31 C36 36.8(3)
Eu1 N4 C31 C36 -95.0(3)
N4 C31 C32 C33 -173.7(2)
C36 C31 C32 C33 1.2(4)
C31 C32 C33 C34 -1.0(4)
C32 C33 C34 C35 0.1(5)
C33 C34 C35 C36 0.5(5)
C34 C35 C36 C31 -0.3(5)
N4 C31 C36 C35 174.2(2)
C32 C31 C36 C35 -0.6(4)
C24 N5 C37 C42 50.6(3)
C24 N5 C37 C38 173.7(2)
N5 C37 C38 C39 179.7(3)
C42 C37 C38 C39 -55.6(3)
C37 C38 C39 C40 55.9(4)
C38 C39 C40 C41 -55.9(4)
C39 C40 C41 C42 55.5(4)
N5 C37 C42 C41 178.4(2)
C38 C37 C42 C41 56.8(3)
C40 C41 C42 C37 -56.6(4)
C46 O1 C43 C44 -7.4(4)
Eu1 O1 C43 C44 -175.0(2)
O1 C43 C44 C45 26.2(4)
C43 C44 C45 C46 -34.3(4)
C43 O1 C46 C45 -14.9(3)
Eu1 O1 C46 C45 150.4(2)
C44 C45 C46 O1 30.8(3)
C50 O2 C47 C48 -23.7(4)
Eu1 O2 C47 C48 149.2(3)
O2 C47 C48 C49 12.0(5)
C47 C48 C49 C50 4.2(6)
C47 O2 C50 C49 26.4(4)
Eu1 O2 C50 C49 -145.7(2)
C48 C49 C50 O2 -18.8(5)
